data_2222963
loop_
_publ_author_name
'Zhang, Qian'
'Shen, Xiao-Ping'
'Zhou, Hu'

_publ_section_title
;Diaqua(5,5,7,12,12,14-hexamethyl-1,4,8,11-tetraazacyclotetradecane)nickel(II)
 tetracyanidonickelate(II)
;
_journal_coeditor_code AT2863
_journal_issue 9
_journal_name_full 'Acta Crystallographica Section E'
_journal_page_first m1141
_journal_paper_doi 10.1107/S1600536809033820
_journal_volume 65
_journal_year 2009
_chemical_formula_iupac '[Ni (C16 H36 N4) (H2 O)2] [Ni (C N)4]'
_chemical_formula_moiety 'C16 H40 N4 Ni O2 2+, C4 N4 Ni 2-'
_chemical_formula_sum 'C20 H40 N8 Ni2 O2'
_chemical_formula_weight 542.02
_chemical_name_systematic
;
Diaqua(5,5,7,12,12,14-hexamethyl-1,4,8,11-tetraazacyclotetradecane)nickel(II)
tetracyanidonickelate(II)
;
_space_group_IT_number 14
_symmetry_cell_setting monoclinic
_symmetry_space_group_name_Hall '-P 2ybc'
_symmetry_space_group_name_H-M 'P 1 21/c 1'
_atom_sites_solution_hydrogens geom
_atom_sites_solution_primary direct
_atom_sites_solution_secondary difmap
_audit_creation_method SHELXL-97
_cell_angle_alpha 90.00
_cell_angle_beta 116.59(4)
_cell_angle_gamma 90.00
_cell_formula_units_Z 2
_cell_length_a 8.065(8)
_cell_length_b 13.255(12)
_cell_length_c 13.559(10)
_cell_measurement_reflns_used 4392
_cell_measurement_temperature 173(2)
_cell_measurement_theta_max 26.0
_cell_measurement_theta_min 2.3
_cell_volume 1296(2)
_computing_cell_refinement 'SAINT (Bruker, 2004)'
_computing_data_collection 'SMART (Bruker, 2004)'
_computing_data_reduction 'SAINT (Bruker, 2004)'
_computing_molecular_graphics 'SHELXTL (Sheldrick, 2008) and DIAMOND (Brandenburg, 2006)'
_computing_publication_material 'SHELXL97 (Sheldrick, 2008)'
_computing_structure_refinement 'SHELXL97 (Sheldrick, 2008)'
_computing_structure_solution 'SHELXS97 (Sheldrick, 2008)'
_diffrn_ambient_temperature 173(2)
_diffrn_measured_fraction_theta_full 0.994
_diffrn_measured_fraction_theta_max 0.994
_diffrn_measurement_device_type 'Bruker SMART APEX'
_diffrn_measurement_method '\f and \w'
_diffrn_radiation_source 'fine-focus sealed tube'
_diffrn_radiation_type MoK\a
_diffrn_radiation_wavelength 0.71073
_diffrn_reflns_av_R_equivalents 0.0467
_diffrn_reflns_av_sigmaI/netI 0.0432
_diffrn_reflns_limit_h_max 9
_diffrn_reflns_limit_h_min -9
_diffrn_reflns_limit_k_max 15
_diffrn_reflns_limit_k_min -16
_diffrn_reflns_limit_l_max 16
_diffrn_reflns_limit_l_min -16
_diffrn_reflns_number 9778
_diffrn_reflns_theta_full 26.00
_diffrn_reflns_theta_max 26.00
_diffrn_reflns_theta_min 2.28
_exptl_absorpt_coefficient_mu 1.484
_exptl_absorpt_correction_T_max 0.888
_exptl_absorpt_correction_T_min 0.808
_exptl_absorpt_correction_type multi-scan
_exptl_absorpt_process_details '(SADABS; Bruker, 2004)'
_exptl_crystal_colour pink
_exptl_crystal_density_diffrn 1.389
_exptl_crystal_density_method 'not measured'
_exptl_crystal_description prism
_exptl_crystal_F_000 576
_exptl_crystal_size_max 0.58
_exptl_crystal_size_mid 0.16
_exptl_crystal_size_min 0.12
_refine_diff_density_max 0.733
_refine_diff_density_min -0.512
_refine_ls_extinction_method none
_refine_ls_goodness_of_fit_ref 1.011
_refine_ls_hydrogen_treatment mixed
_refine_ls_matrix_type full
_refine_ls_number_parameters 163
_refine_ls_number_reflns 2530
_refine_ls_number_restraints 2
_refine_ls_restrained_S_all 1.010
_refine_ls_R_factor_all 0.0656
_refine_ls_R_factor_gt 0.0324
_refine_ls_shift/su_max 0.000
_refine_ls_shift/su_mean 0.000
_refine_ls_structure_factor_coef Fsqd
_refine_ls_weighting_details 'calc w=1/[\s^2^(Fo^2^)+(0.0423P)^2^+0.2883P] where P=(Fo^2^+2Fc^2^)/3'
_refine_ls_weighting_scheme calc
_refine_ls_wR_factor_gt 0.0770
_refine_ls_wR_factor_ref 0.0927
_reflns_number_gt 1576
_reflns_number_total 2530
_reflns_threshold_expression I>2\s(I)
_cod_data_source_file at2863.cif
_cod_data_source_block I
_cod_original_sg_symbol_H-M 'P 21/c'
_cod_database_code 2222963
_cod_database_fobs_code 2222963

loop_
_symmetry_equiv_pos_as_xyz
'x, y, z'
'-x, y+1/2, -z+1/2'
'-x, -y, -z'
'x, -y-1/2, z-1/2'

loop_
_atom_site_type_symbol
_atom_site_label
_atom_site_fract_x
_atom_site_fract_y
_atom_site_fract_z
_atom_site_U_iso_or_equiv
_atom_site_adp_type
_atom_site_calc_flag
_atom_site_refinement_flags
_atom_site_occupancy
_atom_site_disorder_assembly
_atom_site_disorder_group
Ni Ni1 0.0000 0.0000 0.0000 0.02563(16) Uani d S 1 . .
Ni Ni2 0.0000 0.0000 0.5000 0.02354(15) Uani d S 1 . .
O O1 0.1715(3) 0.08968(15) 0.44654(15) 0.0298(5) Uani d D 1 . .
H H1A 0.153(5) 0.1515(9) 0.449(3) 0.045 Uiso d D 1 . .
H H1B 0.146(4) 0.086(2) 0.3803(10) 0.045 Uiso d D 1 . .
N N1 -0.1059(5) -0.2055(2) 0.0474(2) 0.0537(8) Uani d . 1 . .
N N2 0.0522(4) 0.0799(2) 0.2194(2) 0.0477(7) Uani d . 1 . .
N N3 -0.1760(3) -0.02613(18) 0.33256(18) 0.0278(6) Uani d . 1 . .
H H3 -0.120(4) 0.012(2) 0.303(2) 0.033 Uiso d . 1 . .
N N4 0.1362(3) -0.12904(18) 0.49057(19) 0.0282(6) Uani d . 1 . .
H H4 0.097(4) -0.176(2) 0.513(2) 0.034 Uiso d . 1 . .
C C1 -0.0637(4) -0.1267(2) 0.0321(2) 0.0358(7) Uani d . 1 . .
C C2 0.0293(4) 0.0502(2) 0.1355(2) 0.0321(7) Uani d . 1 . .
C C3 -0.4969(4) -0.0695(3) 0.3047(2) 0.0441(8) Uani d . 1 . .
H H3A -0.5060 -0.1329 0.2655 0.066 Uiso calc R 1 . .
H H3B -0.6212 -0.0410 0.2806 0.066 Uiso calc R 1 . .
H H3C -0.4408 -0.0823 0.3842 0.066 Uiso calc R 1 . .
C C4 -0.3767(4) 0.0051(2) 0.2793(2) 0.0368(8) Uani d . 1 . .
C C5 -0.4462(5) 0.0123(3) 0.1536(3) 0.0538(10) Uani d . 1 . .
H H5A -0.3779 0.0654 0.1371 0.081 Uiso calc R 1 . .
H H5B -0.5788 0.0283 0.1181 0.081 Uiso calc R 1 . .
H H5C -0.4261 -0.0524 0.1256 0.081 Uiso calc R 1 . .
C C6 -0.1359(4) -0.1309(2) 0.3117(2) 0.0368(8) Uani d . 1 . .
H H6A -0.1808 -0.1416 0.2316 0.044 Uiso calc R 1 . .
H H6B -0.2009 -0.1791 0.3382 0.044 Uiso calc R 1 . .
C C7 0.0699(4) -0.1490(2) 0.3712(2) 0.0348(7) Uani d . 1 . .
H H7A 0.0977 -0.2197 0.3601 0.042 Uiso calc R 1 . .
H H7B 0.1344 -0.1039 0.3413 0.042 Uiso calc R 1 . .
C C8 0.4289(5) -0.2269(3) 0.5442(3) 0.0530(10) Uani d . 1 . .
H H8A 0.3772 -0.2838 0.5674 0.080 Uiso calc R 1 . .
H H8B 0.5634 -0.2242 0.5901 0.080 Uiso calc R 1 . .
H H8C 0.4023 -0.2355 0.4668 0.080 Uiso calc R 1 . .
C C9 0.3411(4) -0.1285(2) 0.5574(2) 0.0348(7) Uani d . 1 . .
H H9 0.3932 -0.0713 0.5319 0.042 Uiso calc R 1 . .
C C10 0.3891(4) -0.1115(2) 0.6794(2) 0.0412(8) Uani d . 1 . .
H H10A 0.3070 -0.1558 0.6969 0.049 Uiso calc R 1 . .
H H10B 0.5175 -0.1358 0.7238 0.049 Uiso calc R 1 . .

loop_
_atom_site_aniso_label
_atom_site_aniso_U_11
_atom_site_aniso_U_22
_atom_site_aniso_U_33
_atom_site_aniso_U_12
_atom_site_aniso_U_13
_atom_site_aniso_U_23
Ni1 0.0380(3) 0.0219(3) 0.0229(3) -0.0001(2) 0.0188(2) 0.0007(2)
Ni2 0.0290(3) 0.0228(3) 0.0216(3) 0.0012(2) 0.0138(2) 0.0004(2)
O1 0.0416(12) 0.0258(12) 0.0265(10) 0.0003(11) 0.0195(9) -0.0004(10)
N1 0.093(2) 0.0286(16) 0.069(2) -0.0054(17) 0.0625(19) -0.0004(15)
N2 0.078(2) 0.0434(17) 0.0344(14) -0.0084(16) 0.0364(15) -0.0043(13)
N3 0.0293(14) 0.0323(15) 0.0234(12) -0.0030(11) 0.0134(11) 0.0006(10)
N4 0.0342(15) 0.0242(14) 0.0339(13) 0.0020(12) 0.0221(11) 0.0032(11)
C1 0.052(2) 0.0330(19) 0.0348(16) 0.0011(16) 0.0302(16) -0.0012(14)
C2 0.0469(19) 0.0269(18) 0.0293(15) 0.0004(15) 0.0232(14) 0.0052(13)
C3 0.0329(18) 0.058(2) 0.0374(17) -0.0086(17) 0.0117(14) 0.0059(16)
C4 0.0325(17) 0.046(2) 0.0281(15) -0.0030(16) 0.0100(13) 0.0061(14)
C5 0.048(2) 0.076(3) 0.0265(16) -0.0072(19) 0.0068(15) 0.0096(17)
C6 0.052(2) 0.0327(19) 0.0296(15) -0.0100(16) 0.0220(15) -0.0087(14)
C7 0.049(2) 0.0287(18) 0.0381(17) 0.0009(15) 0.0300(15) -0.0054(13)
C8 0.052(2) 0.042(2) 0.078(3) 0.0205(17) 0.040(2) 0.0140(18)
C9 0.0366(18) 0.0316(18) 0.0446(17) 0.0071(15) 0.0258(15) 0.0087(14)
C10 0.0329(18) 0.048(2) 0.0398(17) 0.0071(16) 0.0133(14) 0.0166(15)

loop_
_atom_type_symbol
_atom_type_description
_atom_type_scat_dispersion_real
_atom_type_scat_dispersion_imag
_atom_type_scat_source
C C 0.0033 0.0016 'International Tables Vol C Tables 4.2.6.8 and 6.1.1.4'
N N 0.0061 0.0033 'International Tables Vol C Tables 4.2.6.8 and 6.1.1.4'
Ni Ni 0.3393 1.1124 'International Tables Vol C Tables 4.2.6.8 and 6.1.1.4'
O O 0.0106 0.0060 'International Tables Vol C Tables 4.2.6.8 and 6.1.1.4'
H H 0.0000 0.0000 'International Tables Vol C Tables 4.2.6.8 and 6.1.1.4'

loop_
_geom_angle_atom_site_label_1
_geom_angle_atom_site_label_2
_geom_angle_atom_site_label_3
_geom_angle_site_symmetry_1
_geom_angle_site_symmetry_3
_geom_angle
_geom_angle_publ_flag
C1 Ni1 C1 . 3 180.0(2) ?
C1 Ni1 C2 . 3 88.96(13) ?
C1 Ni1 C2 3 3 91.04(13) ?
C1 Ni1 C2 . . 91.04(13) ?
C1 Ni1 C2 3 . 88.96(13) ?
C2 Ni1 C2 3 . 180.0(3) ?
N4 Ni2 N4 . 3_556 180.00(14) ?
N4 Ni2 N3 . 3_556 94.74(10) ?
N4 Ni2 N3 3_556 3_556 85.26(10) ?
N4 Ni2 N3 . . 85.26(10) ?
N4 Ni2 N3 3_556 . 94.74(10) ?
N3 Ni2 N3 3_556 . 180.0 ?
N4 Ni2 O1 . 3_556 90.18(10) ?
N4 Ni2 O1 3_556 3_556 89.82(10) ?
N3 Ni2 O1 3_556 3_556 87.30(10) ?
N3 Ni2 O1 . 3_556 92.70(10) ?
N4 Ni2 O1 . . 89.82(10) ?
N4 Ni2 O1 3_556 . 90.18(10) ?
N3 Ni2 O1 3_556 . 92.70(10) ?
N3 Ni2 O1 . . 87.30(10) ?
O1 Ni2 O1 3_556 . 180.0 ?
Ni2 O1 H1A . . 112(2) ?
Ni2 O1 H1B . . 116(2) ?
H1A O1 H1B . . 98(3) ?
C6 N3 C4 . . 116.5(2) ?
C6 N3 Ni2 . . 105.14(17) ?
C4 N3 Ni2 . . 122.34(18) ?
C6 N3 H3 . . 105.1(19) ?
C4 N3 H3 . . 106(2) ?
Ni2 N3 H3 . . 99(2) ?
C7 N4 C9 . . 115.1(2) ?
C7 N4 Ni2 . . 105.86(18) ?
C9 N4 Ni2 . . 115.77(19) ?
C7 N4 H4 . . 105(2) ?
C9 N4 H4 . . 107(2) ?
Ni2 N4 H4 . . 107(2) ?
N1 C1 Ni1 . . 177.2(3) no
N2 C2 Ni1 . . 178.0(3) no
C4 C3 H3A . . 109.5 ?
C4 C3 H3B . . 109.5 ?
H3A C3 H3B . . 109.5 ?
C4 C3 H3C . . 109.5 ?
H3A C3 H3C . . 109.5 ?
H3B C3 H3C . . 109.5 ?
N3 C4 C3 . . 111.6(3) ?
N3 C4 C10 . 3_556 108.0(2) ?
C3 C4 C10 . 3_556 111.1(3) ?
N3 C4 C5 . . 109.2(3) ?
C3 C4 C5 . . 109.6(3) ?
C10 C4 C5 3_556 . 107.2(3) ?
C4 C5 H5A . . 109.5 ?
C4 C5 H5B . . 109.5 ?
H5A C5 H5B . . 109.5 ?
C4 C5 H5C . . 109.5 ?
H5A C5 H5C . . 109.5 ?
H5B C5 H5C . . 109.5 ?
N3 C6 C7 . . 109.3(2) ?
N3 C6 H6A . . 109.8 ?
C7 C6 H6A . . 109.8 ?
N3 C6 H6B . . 109.8 ?
C7 C6 H6B . . 109.8 ?
H6A C6 H6B . . 108.3 ?
N4 C7 C6 . . 109.2(2) ?
N4 C7 H7A . . 109.8 ?
C6 C7 H7A . . 109.8 ?
N4 C7 H7B . . 109.8 ?
C6 C7 H7B . . 109.8 ?
H7A C7 H7B . . 108.3 ?
C9 C8 H8A . . 109.5 ?
C9 C8 H8B . . 109.5 ?
H8A C8 H8B . . 109.5 ?
C9 C8 H8C . . 109.5 ?
H8A C8 H8C . . 109.5 ?
H8B C8 H8C . . 109.5 ?
N4 C9 C8 . . 111.8(3) ?
N4 C9 C10 . . 109.4(2) ?
C8 C9 C10 . . 110.1(3) ?
N4 C9 H9 . . 108.5 ?
C8 C9 H9 . . 108.5 ?
C10 C9 H9 . . 108.5 ?
C4 C10 C9 3_556 . 120.0(2) ?
C4 C10 H10A 3_556 . 107.3 ?
C9 C10 H10A . . 107.3 ?
C4 C10 H10B 3_556 . 107.3 ?
C9 C10 H10B . . 107.3 ?
H10A C10 H10B . . 106.9 ?

loop_
_geom_bond_atom_site_label_1
_geom_bond_atom_site_label_2
_geom_bond_site_symmetry_2
_geom_bond_distance
_geom_bond_publ_flag
Ni1 C1 . 1.863(4) no
Ni1 C1 3 1.863(4) ?
Ni1 C2 3 1.867(3) ?
Ni1 C2 . 1.867(3) no
Ni2 N4 . 2.067(3) no
Ni2 N4 3_556 2.067(3) ?
Ni2 N3 3_556 2.099(3) ?
Ni2 N3 . 2.099(3) no
Ni2 O1 3_556 2.179(2) ?
Ni2 O1 . 2.179(2) no
O1 H1A . 0.835(10) ?
O1 H1B . 0.830(10) ?
N1 C1 . 1.146(4) no
N2 C2 . 1.137(3) no
N3 C6 . 1.482(4) ?
N3 C4 . 1.505(4) ?
N3 H3 . 0.88(3) ?
N4 C7 . 1.484(4) ?
N4 C9 . 1.487(4) ?
N4 H4 . 0.81(3) ?
C3 C4 . 1.528(4) ?
C3 H3A . 0.9800 ?
C3 H3B . 0.9800 ?
C3 H3C . 0.9800 ?
C4 C10 3_556 1.537(5) ?
C4 C5 . 1.541(4) ?
C5 H5A . 0.9800 ?
C5 H5B . 0.9800 ?
C5 H5C . 0.9800 ?
C6 C7 . 1.505(4) ?
C6 H6A . 0.9900 ?
C6 H6B . 0.9900 ?
C7 H7A . 0.9900 ?
C7 H7B . 0.9900 ?
C8 C9 . 1.532(4) ?
C8 H8A . 0.9800 ?
C8 H8B . 0.9800 ?
C8 H8C . 0.9800 ?
C9 C10 . 1.538(4) ?
C9 H9 . 1.0000 ?
C10 C4 3_556 1.537(5) ?
C10 H10A . 0.9900 ?
C10 H10B . 0.9900 ?

loop_
_geom_hbond_atom_site_label_D
_geom_hbond_atom_site_label_H
_geom_hbond_atom_site_label_A
_geom_hbond_site_symmetry_A
_geom_hbond_distance_DH
_geom_hbond_distance_HA
_geom_hbond_distance_DA
_geom_hbond_angle_DHA
N4 H4 N1 4_556 0.81(3) 2.46(3) 3.250(4) 164(3)
N3 H3 N2 . 0.88(3) 2.34(3) 3.201(4) 167(3)
O1 H1B N2 . 0.830(10) 1.964(11) 2.789(4) 172(3)
O1 H1A N1 2 0.835(10) 1.939(11) 2.775(4) 179(3)
